data_7028717
loop_
_publ_author_name
'Tano, Tetsuro'
'Mieda, Kaoru'
'Sugimoto, Hideki'
'Ogura, Takashi'
'Itoh, Shinobu'

_publ_section_title
;
 A copper complex supported by an N2S-tridentate ligand inducing efficient
 heterolytic O-O bond cleavage of alkylhydroperoxide.
;
_journal_issue 12
_journal_name_full 'Dalton transactions (Cambridge, England : 2003)'
_journal_page_first 4871
_journal_page_last 4877
_journal_paper_doi 10.1039/c3dt52952e
_journal_volume 43
_journal_year 2014
_chemical_formula_moiety 'C15 H20 Cu F6 N2 O6 S3'
_chemical_formula_sum 'C15 H20 Cu F6 N2 O6 S3'
_chemical_formula_weight 598.05
_space_group_IT_number 14
_symmetry_cell_setting monoclinic
_symmetry_Int_Tables_number 14
_symmetry_space_group_name_Hall '-P 2ybc'
_symmetry_space_group_name_H-M 'P 1 21/c 1'
_atom_sites_solution_hydrogens geom
_atom_sites_solution_primary direct
_atom_sites_solution_secondary difmap
_cell_angle_alpha 90.0000
_cell_angle_beta 103.769(4)
_cell_angle_gamma 90.0000
_cell_formula_units_Z 4
_cell_length_a 7.1716(12)
_cell_length_b 20.845(4)
_cell_length_c 15.117(3)
_cell_measurement_reflns_used 5121
_cell_measurement_temperature 103
_cell_measurement_theta_max 27.52
_cell_measurement_theta_min 3.08
_cell_volume 2194.9(7)
_computing_cell_refinement 'RAPID AUTO'
_computing_data_collection 'RAPID AUTO (Rigaku, ????)'
_computing_data_reduction 'RAPID AUTO'
_computing_molecular_graphics 'CrystalStructure 4.0'
_computing_publication_material 'CrystalStructure 4.0 (Rigaku, 2010)'
_computing_structure_refinement 'SHELXL97 (Sheldrick, 2008)'
_computing_structure_solution 'SIR2002 (Burla, et al., 2003)'
_diffrn_ambient_temperature 103
_diffrn_detector_area_resol_mean 10.000
_diffrn_measured_fraction_theta_full 0.997
_diffrn_measured_fraction_theta_max 0.997
_diffrn_measurement_device_type 'Rigaku R-AXIS RAPID'
_diffrn_measurement_method \w
_diffrn_radiation_type 'Mo K\a'
_diffrn_radiation_wavelength 0.71075
_diffrn_reflns_av_R_equivalents 0.1302
_diffrn_reflns_limit_h_max 9
_diffrn_reflns_limit_h_min -9
_diffrn_reflns_limit_k_max 27
_diffrn_reflns_limit_k_min -25
_diffrn_reflns_limit_l_max 19
_diffrn_reflns_limit_l_min -19
_diffrn_reflns_number 21107
_diffrn_reflns_theta_full 27.49
_diffrn_reflns_theta_max 27.48
_diffrn_standards_number 0
_exptl_absorpt_coefficient_mu 1.367
_exptl_absorpt_correction_T_max 0.761
_exptl_absorpt_correction_T_min 0.386
_exptl_absorpt_correction_type multi-scan
_exptl_absorpt_process_details 'ABSCOR (Rigaku, 1995)'
_exptl_crystal_colour green
_exptl_crystal_density_diffrn 1.810
_exptl_crystal_density_method 'not measured'
_exptl_crystal_description platelet
_exptl_crystal_F_000 1212.00
_exptl_crystal_size_max 0.500
_exptl_crystal_size_mid 0.200
_exptl_crystal_size_min 0.200
_refine_diff_density_max 0.920
_refine_diff_density_min -1.850
_refine_ls_extinction_method none
_refine_ls_goodness_of_fit_ref 1.083
_refine_ls_hydrogen_treatment constr
_refine_ls_number_parameters 298
_refine_ls_number_reflns 5020
_refine_ls_number_restraints 0
_refine_ls_R_factor_gt 0.0749
_refine_ls_shift/su_max 0.000
_refine_ls_structure_factor_coef Fsqd
_refine_ls_weighting_details 'w = 1/[\s^2^(Fo^2^)+(0.0927P)^2^+2.4365P] where P=(Fo^2^+2Fc^2^)/3'
_refine_ls_weighting_scheme calc
_refine_ls_wR_factor_ref 0.2053
_reflns_number_gt 3222
_reflns_number_total 5020
_reflns_threshold_expression F^2^>2.0\s(F^2^)
_cod_data_source_file c3dt52952e.txt
_cod_data_source_block 2^N2S-OTf
_cod_original_cell_volume 2195.0(7)
_cod_database_code 7028717

loop_
_symmetry_equiv_pos_site_id
_symmetry_equiv_pos_as_xyz
1 +X,+Y,+Z
2 -X,1/2+Y,1/2-Z
3 -X,-Y,-Z
4 +X,1/2-Y,1/2+Z

loop_
_atom_site_label
_atom_site_type_symbol
_atom_site_fract_x
_atom_site_fract_y
_atom_site_fract_z
_atom_site_U_iso_or_equiv
_atom_site_adp_type
_atom_site_occupancy
_atom_site_symmetry_multiplicity
_atom_site_calc_flag
_atom_site_refinement_flags
Cu1 Cu 0.46259(10) 0.15431(3) 0.22519(4) 0.0228(3) Uani 1.0 4 d .
S1 S 0.4388(3) 0.18339(7) 0.36790(8) 0.0258(4) Uani 1.0 4 d .
S2 S 0.2501(3) 0.27826(7) 0.09785(9) 0.0302(4) Uani 1.0 4 d .
S3 S 0.2865(3) 0.01876(7) 0.22677(9) 0.0278(4) Uani 1.0 4 d .
F1 F 0.3801(7) 0.37288(18) 0.2076(3) 0.0513(12) Uani 1.0 4 d .
F2 F 0.0759(9) 0.3608(3) 0.1799(5) 0.0852(18) Uani 1.0 4 d .
F3 F 0.2061(7) 0.40236(18) 0.0780(3) 0.0583(13) Uani 1.0 4 d .
F4 F 0.2785(7) -0.07382(18) 0.3427(3) 0.0503(11) Uani 1.0 4 d .
F5 F 0.0595(7) -0.00162(18) 0.3372(3) 0.0510(11) Uani 1.0 4 d .
F6 F 0.3543(8) 0.0182(2) 0.4049(3) 0.0631(14) Uani 1.0 4 d .
O1 O 0.2646(6) 0.23750(17) 0.1782(3) 0.0262(9) Uani 1.0 4 d .
O2 O 0.4249(8) 0.2815(3) 0.0678(3) 0.0406(12) Uani 1.0 4 d .
O3 O 0.0748(8) 0.2694(3) 0.0296(3) 0.0569(16) Uani 1.0 4 d .
O4 O 0.2439(6) 0.08743(17) 0.2316(3) 0.0257(9) Uani 1.0 4 d .
O5 O 0.1501(7) -0.01529(19) 0.1580(3) 0.0386(11) Uani 1.0 4 d .
O6 O 0.4869(6) 0.00618(19) 0.2339(3) 0.0310(10) Uani 1.0 4 d .
N1 N 0.4411(7) 0.1244(2) 0.0970(3) 0.0227(10) Uani 1.0 4 d .
N2 N 0.7409(8) 0.1847(2) 0.2537(3) 0.0257(11) Uani 1.0 4 d .
C1 C 0.5144(10) 0.2666(3) 0.3753(4) 0.0290(14) Uani 1.0 4 d .
C2 C 0.7118(10) 0.2794(3) 0.3590(4) 0.0296(14) Uani 1.0 4 d .
C3 C 0.7494(10) 0.2563(3) 0.2698(4) 0.0291(14) Uani 1.0 4 d .
C4 C 0.8720(10) 0.1502(3) 0.3330(4) 0.0309(14) Uani 1.0 4 d .
C5 C 0.7711(9) 0.1091(3) 0.3898(4) 0.0307(14) Uani 1.0 4 d .
C6 C 0.6448(10) 0.1434(3) 0.4430(4) 0.0298(14) Uani 1.0 4 d .
C7 C 0.8195(10) 0.1749(3) 0.1714(4) 0.0300(14) Uani 1.0 4 d .
C8 C 0.7828(9) 0.1068(3) 0.1316(4) 0.0281(13) Uani 1.0 4 d .
C9 C 0.5885(9) 0.1016(3) 0.0666(4) 0.0244(13) Uani 1.0 4 d .
C10 C 0.5627(11) 0.0766(3) -0.0208(4) 0.0323(15) Uani 1.0 4 d .
C11 C 0.3811(11) 0.0744(3) -0.0774(4) 0.0359(17) Uani 1.0 4 d .
C12 C 0.2301(10) 0.0978(3) -0.0462(4) 0.0310(15) Uani 1.0 4 d .
C13 C 0.2624(10) 0.1225(3) 0.0406(4) 0.0285(14) Uani 1.0 4 d .
C29 C 0.2439(11) -0.0112(3) 0.3342(5) 0.0385(16) Uani 1.0 4 d .
C33 C 0.2261(12) 0.3580(4) 0.1435(6) 0.0451(18) Uani 1.0 4 d .
H1A H 0.4191 0.2916 0.3304 0.0348 Uiso 1.0 4 calc R
H1B H 0.5122 0.2828 0.4366 0.0348 Uiso 1.0 4 calc R
H2A H 0.7344 0.3263 0.3632 0.0355 Uiso 1.0 4 calc R
H2B H 0.8081 0.2593 0.4093 0.0355 Uiso 1.0 4 calc R
H3A H 0.6546 0.2770 0.2195 0.0349 Uiso 1.0 4 calc R
H3B H 0.8782 0.2716 0.2664 0.0349 Uiso 1.0 4 calc R
H4A H 0.9608 0.1226 0.3089 0.0370 Uiso 1.0 4 calc R
H4B H 0.9506 0.1825 0.3733 0.0370 Uiso 1.0 4 calc R
H5A H 0.8701 0.0846 0.4338 0.0368 Uiso 1.0 4 calc R
H5B H 0.6904 0.0775 0.3489 0.0368 Uiso 1.0 4 calc R
H6A H 0.7227 0.1757 0.4837 0.0358 Uiso 1.0 4 calc R
H6B H 0.5976 0.1119 0.4816 0.0358 Uiso 1.0 4 calc R
H7A H 0.9595 0.1830 0.1880 0.0361 Uiso 1.0 4 calc R
H7B H 0.7600 0.2064 0.1242 0.0361 Uiso 1.0 4 calc R
H8A H 0.8833 0.0957 0.0992 0.0337 Uiso 1.0 4 calc R
H8B H 0.7910 0.0756 0.1818 0.0337 Uiso 1.0 4 calc R
H10 H 0.6696 0.0610 -0.0413 0.0388 Uiso 1.0 4 calc R
H11 H 0.3611 0.0570 -0.1371 0.0430 Uiso 1.0 4 calc R
H12 H 0.1039 0.0970 -0.0843 0.0372 Uiso 1.0 4 calc R
H13 H 0.1569 0.1386 0.0617 0.0342 Uiso 1.0 4 calc R

loop_
_atom_site_aniso_label
_atom_site_aniso_U_11
_atom_site_aniso_U_22
_atom_site_aniso_U_33
_atom_site_aniso_U_12
_atom_site_aniso_U_13
_atom_site_aniso_U_23
Cu1 0.0278(5) 0.0250(4) 0.0152(4) -0.0009(3) 0.0042(3) -0.0024(3)
S1 0.0317(9) 0.0281(8) 0.0171(7) 0.0002(6) 0.0051(6) -0.0030(6)
S2 0.0380(10) 0.0284(8) 0.0192(7) -0.0009(7) -0.0032(7) 0.0040(6)
S3 0.0363(9) 0.0229(7) 0.0242(7) -0.0015(7) 0.0074(7) -0.0024(6)
F1 0.082(4) 0.032(2) 0.036(2) -0.013(3) 0.005(3) -0.0042(17)
F2 0.086(5) 0.045(3) 0.152(5) 0.021(3) 0.083(4) 0.015(3)
F3 0.078(4) 0.033(3) 0.056(3) 0.006(2) 0.002(3) 0.0184(19)
F4 0.054(3) 0.037(3) 0.064(3) 0.009(2) 0.023(3) 0.0203(19)
F5 0.058(3) 0.038(3) 0.069(3) 0.002(2) 0.040(3) 0.011(2)
F6 0.091(4) 0.070(3) 0.0253(19) -0.025(3) 0.008(3) 0.003(2)
O1 0.032(3) 0.024(2) 0.0215(19) 0.0041(17) 0.0023(18) 0.0050(15)
O2 0.057(4) 0.044(3) 0.027(3) 0.004(3) 0.023(3) 0.0039(19)
O3 0.054(4) 0.051(3) 0.044(3) -0.014(3) -0.030(3) 0.015(3)
O4 0.031(3) 0.0193(19) 0.0273(19) -0.0031(17) 0.0071(18) -0.0000(16)
O5 0.046(3) 0.030(3) 0.037(3) -0.008(2) 0.005(3) -0.0132(19)
O6 0.024(3) 0.029(3) 0.041(3) 0.0082(18) 0.0106(19) 0.0036(18)
N1 0.028(3) 0.023(3) 0.015(2) 0.002(2) 0.002(2) 0.0026(18)
N2 0.038(3) 0.020(3) 0.017(2) -0.001(2) 0.004(2) -0.0030(18)
C1 0.040(4) 0.026(3) 0.019(3) 0.001(3) 0.003(3) -0.008(3)
C2 0.038(4) 0.024(3) 0.025(3) -0.006(3) 0.003(3) -0.005(3)
C3 0.036(4) 0.024(3) 0.026(3) -0.001(3) 0.006(3) 0.002(3)
C4 0.036(4) 0.028(3) 0.025(3) 0.007(3) 0.002(3) -0.002(3)
C5 0.032(4) 0.030(3) 0.025(3) 0.002(3) -0.003(3) 0.005(3)
C6 0.039(4) 0.029(3) 0.017(3) 0.001(3) -0.003(3) 0.001(3)
C7 0.037(4) 0.028(3) 0.027(3) -0.001(3) 0.012(3) -0.002(3)
C8 0.027(4) 0.031(3) 0.029(3) 0.001(3) 0.011(3) -0.001(3)
C9 0.036(4) 0.019(3) 0.021(3) 0.003(3) 0.012(3) -0.000(2)
C10 0.052(5) 0.021(3) 0.026(3) 0.005(3) 0.014(3) 0.001(3)
C11 0.070(6) 0.018(3) 0.017(3) -0.005(3) 0.005(3) -0.004(3)
C12 0.046(5) 0.021(3) 0.022(3) -0.003(3) 0.000(3) -0.002(3)
C13 0.035(4) 0.023(3) 0.026(3) -0.005(3) 0.005(3) -0.005(3)
C29 0.050(5) 0.028(4) 0.042(4) 0.001(3) 0.019(4) 0.007(3)
C33 0.054(5) 0.031(4) 0.055(5) 0.004(4) 0.023(4) 0.012(4)

loop_
_atom_type_symbol
_atom_type_description
_atom_type_scat_dispersion_real
_atom_type_scat_dispersion_imag
_atom_type_scat_source
C C 0.0033 0.0016
;
International Tables for Crystallography
(1992, Vol. C, Tables 4.2.6.8 and 6.1.1.4)
;
H H 0.0000 0.0000
;
International Tables for Crystallography
(1992, Vol. C, Table 6.1.1.4)
;
Cu Cu 0.3201 1.2651
;
International Tables for Crystallography
(1992, Vol. C, Tables 4.2.6.8 and 6.1.1.4)
;
F F 0.0171 0.0103
;
International Tables for Crystallography
(1992, Vol. C, Tables 4.2.6.8 and 6.1.1.4)
;
O O 0.0106 0.0060
;
International Tables for Crystallography
(1992, Vol. C, Tables 4.2.6.8 and 6.1.1.4)
;
N N 0.0061 0.0033
;
International Tables for Crystallography
(1992, Vol. C, Tables 4.2.6.8 and 6.1.1.4)
;
S S 0.1246 0.1234
;
International Tables for Crystallography
(1992, Vol. C, Tables 4.2.6.8 and 6.1.1.4)
;

loop_
_geom_angle_atom_site_label_1
_geom_angle_atom_site_label_2
_geom_angle_atom_site_label_3
_geom_angle
_geom_angle_publ_flag
S1 Cu1 O1 84.84(11) yes
S1 Cu1 O4 84.78(12) yes
S1 Cu1 N1 171.15(16) yes
S1 Cu1 N2 90.42(14) yes
O1 Cu1 O4 95.93(15) yes
O1 Cu1 N1 92.12(16) yes
O1 Cu1 N2 109.86(17) yes
O4 Cu1 N1 87.27(18) yes
O4 Cu1 N2 153.25(16) yes
N1 Cu1 N2 98.4(2) yes
Cu1 S1 C1 102.9(2) yes
Cu1 S1 C6 103.5(2) yes
C1 S1 C6 102.2(3) yes
O1 S2 O2 113.3(3) yes
O1 S2 O3 113.5(3) yes
O1 S2 C33 102.1(3) yes
O2 S2 O3 117.4(3) yes
O2 S2 C33 104.2(4) yes
O3 S2 C33 104.1(4) yes
O4 S3 O5 113.8(3) yes
O4 S3 O6 112.9(3) yes
O4 S3 C29 102.0(3) yes
O5 S3 O6 117.4(3) yes
O5 S3 C29 104.2(3) yes
O6 S3 C29 104.2(3) yes
Cu1 O1 S2 128.6(3) yes
Cu1 O4 S3 118.3(3) yes
Cu1 N1 C9 123.9(4) yes
Cu1 N1 C13 117.3(4) yes
C9 N1 C13 118.5(5) yes
Cu1 N2 C3 109.9(4) yes
Cu1 N2 C4 114.2(4) yes
Cu1 N2 C7 109.0(4) yes
C3 N2 C4 110.3(4) yes
C3 N2 C7 105.2(5) yes
C4 N2 C7 107.8(5) yes
S1 C1 C2 115.8(5) yes
C1 C2 C3 117.3(5) yes
N2 C3 C2 116.7(5) yes
N2 C4 C5 115.3(6) yes
C4 C5 C6 117.2(5) yes
S1 C6 C5 112.2(4) yes
N2 C7 C8 112.9(5) yes
C7 C8 C9 111.5(5) yes
N1 C9 C8 115.8(5) yes
N1 C9 C10 121.5(6) yes
C8 C9 C10 122.7(6) yes
C9 C10 C11 119.7(7) yes
C10 C11 C12 118.8(6) yes
C11 C12 C13 119.6(6) yes
N1 C13 C12 121.9(6) yes
S3 C29 F4 110.7(5) yes
S3 C29 F5 110.6(5) yes
S3 C29 F6 111.4(5) yes
F4 C29 F5 107.7(6) yes
F4 C29 F6 108.4(5) yes
F5 C29 F6 107.9(6) yes
S2 C33 F1 110.7(5) yes
S2 C33 F2 110.9(5) yes
S2 C33 F3 110.7(6) yes
F1 C33 F2 107.8(7) yes
F1 C33 F3 107.8(6) yes
F2 C33 F3 108.9(7) yes
S1 C1 H1A 108.329 no
S1 C1 H1B 108.320 no
C2 C1 H1A 108.336 no
C2 C1 H1B 108.334 no
H1A C1 H1B 107.425 no
C1 C2 H2A 107.969 no
C1 C2 H2B 107.971 no
C3 C2 H2A 107.973 no
C3 C2 H2B 107.961 no
H2A C2 H2B 107.234 no
N2 C3 H3A 108.128 no
N2 C3 H3B 108.134 no
C2 C3 H3A 108.127 no
C2 C3 H3B 108.129 no
H3A C3 H3B 107.306 no
N2 C4 H4A 108.458 no
N2 C4 H4B 108.455 no
C5 C4 H4A 108.449 no
C5 C4 H4B 108.441 no
H4A C4 H4B 107.482 no
C4 C5 H5A 107.993 no
C4 C5 H5B 107.990 no
C6 C5 H5A 107.998 no
C6 C5 H5B 107.997 no
H5A C5 H5B 107.239 no
S1 C6 H6A 109.158 no
S1 C6 H6B 109.153 no
C5 C6 H6A 109.152 no
C5 C6 H6B 109.159 no
H6A C6 H6B 107.876 no
N2 C7 H7A 109.004 no
N2 C7 H7B 109.005 no
C8 C7 H7A 109.012 no
C8 C7 H7B 109.017 no
H7A C7 H7B 107.790 no
C7 C8 H8A 109.325 no
C7 C8 H8B 109.331 no
C9 C8 H8A 109.327 no
C9 C8 H8B 109.336 no
H8A C8 H8B 107.978 no
C9 C10 H10 120.176 no
C11 C10 H10 120.170 no
C10 C11 H11 120.594 no
C12 C11 H11 120.596 no
C11 C12 H12 120.221 no
C13 C12 H12 120.209 no
N1 C13 H13 119.047 no
C12 C13 H13 119.051 no

loop_
_geom_bond_atom_site_label_1
_geom_bond_atom_site_label_2
_geom_bond_distance
_geom_bond_publ_flag
Cu1 S1 2.2860(15) yes
Cu1 O1 2.247(4) yes
Cu1 O4 2.118(4) yes
Cu1 N1 2.006(5) yes
Cu1 N2 2.040(6) yes
S1 C1 1.812(6) yes
S1 C6 1.835(6) yes
S2 O1 1.466(4) yes
S2 O2 1.433(6) yes
S2 O3 1.435(5) yes
S2 C33 1.824(8) yes
S3 O4 1.469(4) yes
S3 O5 1.435(5) yes
S3 O6 1.440(5) yes
S3 C29 1.832(8) yes
F1 C33 1.321(9) yes
F2 C33 1.322(12) yes
F3 C33 1.337(9) yes
F4 C29 1.330(8) yes
F5 C29 1.349(10) yes
F6 C29 1.321(8) yes
N1 C9 1.337(9) yes
N1 C13 1.361(7) yes
N2 C3 1.511(7) yes
N2 C4 1.518(7) yes
N2 C7 1.496(9) yes
C1 C2 1.517(10) yes
C2 C3 1.515(9) yes
C4 C5 1.513(10) yes
C5 C6 1.526(10) yes
C7 C8 1.541(8) yes
C8 C9 1.505(8) yes
C9 C10 1.391(8) yes
C10 C11 1.378(9) yes
C11 C12 1.370(11) yes
C12 C13 1.377(8) yes
C1 H1A 0.990 no
C1 H1B 0.990 no
C2 H2A 0.990 no
C2 H2B 0.990 no
C3 H3A 0.990 no
C3 H3B 0.990 no
C4 H4A 0.990 no
C4 H4B 0.990 no
C5 H5A 0.990 no
C5 H5B 0.990 no
C6 H6A 0.990 no
C6 H6B 0.990 no
C7 H7A 0.990 no
C7 H7B 0.990 no
C8 H8A 0.990 no
C8 H8B 0.990 no
C10 H10 0.950 no
C11 H11 0.950 no
C12 H12 0.950 no
C13 H13 0.950 no

loop_
_geom_contact_atom_site_label_1
_geom_contact_atom_site_label_2
_geom_contact_distance
_geom_contact_publ_flag
_geom_contact_site_symmetry_2
Cu1 O2 3.529(5) no .
Cu1 O6 3.094(4) no .
Cu1 C2 3.517(6) no .
Cu1 C5 3.059(6) no .
Cu1 C8 3.131(7) no .
S1 F6 3.563(5) no .
S1 C3 3.323(7) no .
S1 C4 3.345(8) no .
S2 N1 3.488(5) no .
S2 C13 3.367(6) no .
S3 N1 3.311(5) no .
S3 C13 3.520(6) no .
F1 O1 2.945(6) no .
F1 O2 2.919(6) no .
F1 C1 3.333(7) no .
F1 C2 3.479(7) no .
F1 C3 3.552(8) no .
F2 O1 2.908(7) no .
F2 O3 2.964(8) no .
F3 O2 2.992(7) no .
F3 O3 2.963(7) no .
F4 O5 2.986(6) no .
F4 O6 2.982(7) no .
F5 O4 2.958(6) no .
F5 O5 2.947(7) no .
F6 O4 2.930(6) no .
F6 O6 2.970(7) no .
F6 C5 3.591(9) no .
F6 C6 3.303(8) no .
O1 C1 3.149(6) no .
O1 C3 3.445(8) no .
O1 C13 3.172(7) no .
O2 N1 3.301(7) no .
O2 C3 3.411(7) no .
O2 C13 3.505(8) no .
O3 C13 3.333(8) no .
O4 C13 3.012(7) no .
O5 C13 3.567(8) no .
O6 N1 3.185(6) no .
O6 C5 3.467(7) no .
O6 C8 3.585(8) no .
O6 C9 3.430(7) no .
N1 C7 2.877(8) no .
N1 C11 2.773(7) no .
N2 C1 3.218(9) no .
N2 C6 3.217(8) no .
N2 C9 3.275(7) no .
C2 C4 2.992(9) no .
C2 C5 3.593(9) no .
C2 C6 3.189(9) no .
C3 C5 3.550(8) no .
C4 C8 3.094(8) no .
C9 C12 2.727(9) no .
C10 C13 2.714(10) no .
S1 O2 3.134(5) no 4_555
F1 F4 2.949(7) no 2_655
F1 O6 3.002(6) no 2_655
F1 C11 3.429(7) no 4_555
F2 F4 2.832(8) no 2_555
F2 F5 3.018(6) no 2_555
F2 C29 3.491(9) no 2_555
F3 F5 3.231(7) no 2_555
F3 F6 3.469(7) no 4_554
F4 F1 2.949(7) no 2_645
F4 F2 2.832(8) no 2_545
F4 C6 3.471(7) no 3_656
F5 F2 3.018(6) no 2_545
F5 F3 3.231(7) no 2_545
F5 C4 3.432(7) no 1_455
F5 C5 3.319(8) no 1_455
F6 F3 3.469(7) no 4_555
F6 F6 3.217(6) no 3_656
O1 C7 3.428(8) no 1_455
O2 S1 3.134(5) no 4_554
O2 C1 3.282(8) no 4_554
O2 C6 3.148(9) no 4_554
O3 C2 3.357(7) no 4_454
O3 C4 3.421(7) no 4_454
O3 C6 3.551(8) no 4_454
O4 C7 3.478(8) no 1_455
O4 C8 3.317(7) no 1_455
O5 C10 3.494(9) no 3_655
O5 C12 3.325(8) no 3_555
O6 F1 3.002(6) no 2_645
O6 C10 3.597(7) no 3_655
O6 C11 3.222(8) no 3_655
C1 O2 3.282(8) no 4_555
C1 C11 3.568(8) no 4_555
C2 O3 3.357(7) no 4_655
C4 F5 3.432(7) no 1_655
C4 O3 3.421(7) no 4_655
C5 F5 3.319(8) no 1_655
C6 F4 3.471(7) no 3_656
C6 O2 3.148(9) no 4_555
C6 O3 3.551(8) no 4_655
C7 O1 3.428(8) no 1_655
C7 O4 3.478(8) no 1_655
C8 O4 3.317(7) no 1_655
C10 O5 3.494(9) no 3_655
C10 O6 3.597(7) no 3_655
C10 C10 3.414(8) no 3_655
C10 C11 3.462(8) no 3_655
C11 F1 3.429(7) no 4_554
C11 O6 3.222(8) no 3_655
C11 C1 3.568(8) no 4_554
C11 C10 3.462(8) no 3_655
C12 O5 3.325(8) no 3_555
C29 F2 3.491(9) no 2_545
Cu1 H1A 3.3252 no .
Cu1 H3A 2.9153 no .
Cu1 H4A 3.5572 no .
Cu1 H5B 2.6973 no .
Cu1 H7B 3.1003 no .
Cu1 H8B 3.0670 no .
Cu1 H13 2.9051 no .
S1 H2B 3.0197 no .
S1 H3A 3.5899 no .
S1 H5B 2.9079 no .
S2 H1A 3.4465 no .
S2 H3A 3.0431 no .
S2 H13 3.0076 no .
S3 H5B 3.2791 no .
S3 H13 3.4963 no .
F1 H1A 2.4795 no .
F1 H2A 3.1763 no .
F1 H3A 2.7815 no .
F2 H1A 3.2634 no .
F6 H5B 3.0042 no .
F6 H6B 2.6902 no .
O1 H1A 2.5651 no .
O1 H3A 2.8390 no .
O1 H13 2.7019 no .
O2 H3A 2.4868 no .
O2 H7B 2.8235 no .
O2 H13 3.5339 no .
O3 H13 2.8067 no .
O4 H5B 3.2769 no .
O4 H13 2.7126 no .
O5 H13 3.5272 no .
O6 H5B 2.4806 no .
O6 H8B 2.8794 no .
N1 H7B 2.8058 no .
N1 H8A 3.2196 no .
N1 H8B 2.7284 no .
N1 H10 3.2305 no .
N1 H12 3.2452 no .
N2 H1A 3.5934 no .
N2 H2A 3.3889 no .
N2 H2B 2.7638 no .
N2 H5A 3.3801 no .
N2 H5B 2.7293 no .
N2 H6A 3.5156 no .
N2 H8A 3.3278 no .
N2 H8B 2.5830 no .
C1 H3A 2.7813 no .
C1 H3B 3.4024 no .
C1 H4B 3.5922 no .
C1 H6A 2.7089 no .
C1 H6B 3.5882 no .
C2 H4B 2.6234 no .
C2 H6A 2.8562 no .
C3 H1A 2.8328 no .
C3 H1B 3.4051 no .
C3 H4A 3.1618 no .
C3 H4B 2.4122 no .
C3 H7A 2.6498 no .
C3 H7B 2.4529 no .
C4 H2B 2.6389 no .
C4 H3A 3.3303 no .
C4 H3B 2.7292 no .
C4 H6A 2.7891 no .
C4 H6B 3.4145 no .
C4 H7A 2.5142 no .
C4 H7B 3.2836 no .
C4 H8B 2.7106 no .
C5 H2B 3.1501 no .
C5 H8B 3.2577 no .
C6 H1B 3.0518 no .
C6 H2B 2.7835 no .
C6 H4A 3.4096 no .
C6 H4B 2.7729 no .
C7 H3A 2.6199 no .
C7 H3B 2.4525 no .
C7 H4A 2.3520 no .
C7 H4B 2.9752 no .
C8 H4A 2.7011 no .
C8 H5B 3.5555 no .
C8 H10 2.7181 no .
C9 H7A 3.3168 no .
C9 H7B 2.5559 no .
C9 H11 3.2576 no .
C9 H13 3.1737 no .
C10 H7B 3.5578 no .
C10 H8A 2.5986 no .
C10 H8B 3.1100 no .
C10 H12 3.2292 no .
C11 H13 3.2269 no .
C12 H10 3.2277 no .
C13 H11 3.2374 no .
C33 H1A 3.1555 no .
C33 H3A 3.4556 no .
H1A H2A 2.3124 no .
H1A H2B 2.8421 no .
H1A H3A 2.6659 no .
H1B H2A 2.3306 no .
H1B H2B 2.3091 no .
H1B H6A 2.6943 no .
H2A H3A 2.3474 no .
H2A H3B 2.2855 no .
H2A H4B 3.3607 no .
H2B H3A 2.8416 no .
H2B H3B 2.3458 no .
H2B H4A 3.5234 no .
H2B H4B 2.0407 no .
H2B H6A 2.2365 no .
H3A H4B 3.3817 no .
H3A H7A 3.0556 no .
H3A H7B 2.3083 no .
H3B H4A 3.1996 no .
H3B H4B 2.4351 no .
H3B H7A 2.3411 no .
H3B H7B 2.5134 no .
H4A H5A 2.2796 no .
H4A H5B 2.3595 no .
H4A H7A 2.2178 no .
H4A H7B 3.3188 no .
H4A H8A 3.1355 no .
H4A H8B 2.2404 no .
H4B H5A 2.3639 no .
H4B H5B 2.8433 no .
H4B H6A 2.6033 no .
H4B H7A 2.8159 no .
H5A H6A 2.3817 no .
H5A H6B 2.3106 no .
H5B H6A 2.8588 no .
H5B H6B 2.3702 no .
H5B H8B 2.7881 no .
H7A H8A 2.2504 no .
H7A H8B 2.5352 no .
H7B H8A 2.5318 no .
H7B H8B 2.8553 no .
H8A H10 2.4157 no .
H8B H10 3.2902 no .
H10 H11 2.3393 no .
H11 H12 2.3319 no .
H12 H13 2.3166 no .
Cu1 H7A 3.5676 no 1_455
S1 H4A 3.5637 no 1_455
S1 H4B 3.5215 no 1_455
S2 H7A 3.3906 no 1_455
S3 H8A 3.4636 no 1_455
S3 H10 3.3383 no 3_655
S3 H11 3.5148 no 3_655
F1 H11 2.7970 no 4_555
F2 H3B 2.8393 no 1_455
F2 H6A 3.4952 no 4_454
F2 H11 3.4757 no 4_555
F3 H5A 2.8519 no 4_454
F3 H6B 3.4694 no 4_554
F4 H3A 3.3170 no 2_645
F4 H6A 3.3776 no 3_656
F4 H6B 2.7111 no 3_656
F5 H4A 2.6904 no 1_455
F5 H5A 2.8549 no 1_455
F5 H5B 3.1591 no 1_455
F5 H8B 3.1086 no 1_455
F6 H4A 3.5842 no 1_455
F6 H6B 3.1846 no 3_656
O1 H3B 3.4233 no 1_455
O1 H7A 2.5009 no 1_455
O1 H7B 3.5743 no 1_455
O2 H1B 2.5909 no 4_554
O2 H6A 2.8750 no 4_554
O2 H6B 2.9894 no 4_554
O3 H2B 2.3810 no 4_454
O3 H4B 2.5267 no 4_454
O3 H5A 3.5365 no 4_454
O3 H6A 2.7080 no 4_454
O3 H7A 3.2561 no 1_455
O3 H7B 3.2247 no 1_455
O4 H4A 2.6743 no 1_455
O4 H7A 2.8150 no 1_455
O4 H8A 2.8736 no 1_455
O4 H8B 3.1640 no 1_455
O5 H2A 3.4380 no 2_645
O5 H8A 2.9990 no 1_455
O5 H8B 3.2852 no 1_455
O5 H10 2.6027 no 3_655
O5 H12 2.5487 no 3_555
O6 H10 3.1849 no 3_655
O6 H11 2.4141 no 3_655
N1 H1B 3.2350 no 4_554
C7 H13 3.3301 no 1_655
C8 H11 3.5729 no 3_655
C8 H13 3.1785 no 1_655
C9 H1B 3.0738 no 4_554
C9 H11 3.4667 no 3_655
C10 H1A 3.5452 no 4_554
C10 H1B 3.0042 no 4_554
C10 H2A 3.1183 no 4_554
C10 H10 3.5522 no 3_655
C11 H1A 3.1611 no 4_554
C11 H1B 3.1126 no 4_554
C11 H2A 3.5484 no 4_554
C11 H8B 3.5866 no 3_655
C11 H10 3.4101 no 3_655
C12 H1A 3.4393 no 4_554
C12 H1B 3.2559 no 4_554
C12 H10 3.5736 no 3_655
C13 H1B 3.3041 no 4_554
C13 H8A 3.1041 no 1_455
C29 H4A 3.4158 no 1_455
C29 H6B 3.4569 no 3_656
H1A C10 3.5452 no 4_555
H1A C11 3.1611 no 4_555
H1A C12 3.4393 no 4_555
H1A H11 3.2350 no 4_555
H1B O2 2.5909 no 4_555
H1B N1 3.2350 no 4_555
H1B C9 3.0738 no 4_555
H1B C10 3.0042 no 4_555
H1B C11 3.1126 no 4_555
H1B C12 3.2559 no 4_555
H1B C13 3.3041 no 4_555
H1B H7B 2.9748 no 4_555
H1B H10 3.4357 no 4_555
H2A O5 3.4380 no 2_655
H2A C10 3.1183 no 4_555
H2A C11 3.5484 no 4_555
H2A H10 2.8536 no 4_555
H2A H12 3.0341 no 4_655
H2B O3 2.3810 no 4_655
H2B H7B 3.4233 no 4_555
H3A F4 3.3170 no 2_655
H3B F2 2.8393 no 1_655
H3B O1 3.4233 no 1_655
H4A S1 3.5637 no 1_655
H4A F5 2.6904 no 1_655
H4A F6 3.5842 no 1_655
H4A O4 2.6743 no 1_655
H4A C29 3.4158 no 1_655
H4B S1 3.5215 no 1_655
H4B O3 2.5267 no 4_655
H5A F3 2.8519 no 4_655
H5A F5 2.8549 no 1_655
H5A O3 3.5365 no 4_655
H5B F5 3.1591 no 1_655
H6A F2 3.4952 no 4_655
H6A F4 3.3776 no 3_656
H6A O2 2.8750 no 4_555
H6A O3 2.7080 no 4_655
H6A H7B 3.2166 no 4_555
H6B F3 3.4694 no 4_555
H6B F4 2.7111 no 3_656
H6B F6 3.1846 no 3_656
H6B O2 2.9894 no 4_555
H6B C29 3.4569 no 3_656
H7A Cu1 3.5676 no 1_655
H7A S2 3.3906 no 1_655
H7A O1 2.5009 no 1_655
H7A O3 3.2561 no 1_655
H7A O4 2.8150 no 1_655
H7A H13 2.7919 no 1_655
H7B O1 3.5743 no 1_655
H7B O3 3.2247 no 1_655
H7B H1B 2.9748 no 4_554
H7B H2B 3.4233 no 4_554
H7B H6A 3.2166 no 4_554
H7B H13 3.5031 no 1_655
H8A S3 3.4636 no 1_655
H8A O4 2.8736 no 1_655
H8A O5 2.9990 no 1_655
H8A C13 3.1041 no 1_655
H8A H12 3.5047 no 1_655
H8A H13 2.3451 no 1_655
H8B F5 3.1086 no 1_655
H8B O4 3.1640 no 1_655
H8B O5 3.2852 no 1_655
H8B C11 3.5866 no 3_655
H8B H11 2.9898 no 3_655
H10 S3 3.3383 no 3_655
H10 O5 2.6027 no 3_655
H10 O6 3.1849 no 3_655
H10 C10 3.5522 no 3_655
H10 C11 3.4101 no 3_655
H10 C12 3.5736 no 3_655
H10 H1B 3.4357 no 4_554
H10 H2A 2.8536 no 4_554
H10 H12 3.4129 no 1_655
H11 S3 3.5148 no 3_655
H11 F1 2.7970 no 4_554
H11 F2 3.4757 no 4_554
H11 O6 2.4141 no 3_655
H11 C8 3.5729 no 3_655
H11 C9 3.4667 no 3_655
H11 H1A 3.2350 no 4_554
H11 H8B 2.9898 no 3_655
H12 O5 2.5487 no 3_555
H12 H2A 3.0341 no 4_454
H12 H8A 3.5047 no 1_455
H12 H10 3.4129 no 1_455
H13 C7 3.3301 no 1_455
H13 C8 3.1785 no 1_455
H13 H7A 2.7919 no 1_455
H13 H7B 3.5031 no 1_455
H13 H8A 2.3451 no 1_455

loop_
_geom_torsion_atom_site_label_1
_geom_torsion_atom_site_label_2
_geom_torsion_atom_site_label_3
_geom_torsion_atom_site_label_4
_geom_torsion
_geom_torsion_publ_flag
S1 Cu1 O1 S2 150.6(3) no
O1 Cu1 S1 C1 -56.08(12) no
O1 Cu1 S1 C6 -162.23(12) no
S1 Cu1 O4 S3 -118.0(2) no
O4 Cu1 S1 C1 -152.53(12) no
O4 Cu1 S1 C6 101.31(12) no
S1 Cu1 N2 C3 -64.3(3) no
S1 Cu1 N2 C4 60.3(3) no
S1 Cu1 N2 C7 -179.0(3) no
N2 Cu1 S1 C1 53.82(14) no
N2 Cu1 S1 C6 -52.33(14) no
O1 Cu1 O4 S3 157.8(3) no
O4 Cu1 O1 S2 -125.2(3) no
O1 Cu1 N1 C9 140.2(4) no
O1 Cu1 N1 C13 -45.5(3) no
N1 Cu1 O1 S2 -37.7(3) no
O1 Cu1 N2 C3 20.4(3) no
O1 Cu1 N2 C4 145.0(3) no
O1 Cu1 N2 C7 -94.4(3) no
N2 Cu1 O1 S2 62.1(3) no
O4 Cu1 N1 C9 -124.0(4) no
O4 Cu1 N1 C13 50.3(3) no
N1 Cu1 O4 S3 65.9(3) no
O4 Cu1 N2 C3 -143.5(3) no
O4 Cu1 N2 C4 -18.8(6) no
O4 Cu1 N2 C7 101.8(4) no
N2 Cu1 O4 S3 -37.5(5) no
N1 Cu1 N2 C3 115.7(3) no
N1 Cu1 N2 C4 -119.6(3) no
N1 Cu1 N2 C7 1.0(3) no
N2 Cu1 N1 C9 29.8(4) no
N2 Cu1 N1 C13 -155.9(3) no
Cu1 S1 C1 C2 -56.4(4) no
Cu1 S1 C6 C5 4.2(4) no
C1 S1 C6 C5 -102.5(4) no
C6 S1 C1 C2 50.8(4) no
O2 S2 O1 Cu1 -26.0(4) no
O3 S2 O1 Cu1 111.1(4) no
O1 S2 C33 F1 62.1(6) no
O1 S2 C33 F2 -57.5(5) no
O1 S2 C33 F3 -178.5(5) no
C33 S2 O1 Cu1 -137.5(4) no
O2 S2 C33 F1 -56.0(6) no
O2 S2 C33 F2 -175.6(4) no
O2 S2 C33 F3 63.4(6) no
O3 S2 C33 F1 -179.7(5) no
O3 S2 C33 F2 60.7(5) no
O3 S2 C33 F3 -60.2(6) no
O5 S3 O4 Cu1 -127.1(3) no
O6 S3 O4 Cu1 10.1(4) no
O4 S3 C29 F4 -179.1(4) no
O4 S3 C29 F5 61.6(5) no
O4 S3 C29 F6 -58.4(5) no
C29 S3 O4 Cu1 121.4(3) no
O5 S3 C29 F4 62.2(5) no
O5 S3 C29 F5 -57.1(5) no
O5 S3 C29 F6 -177.1(5) no
O6 S3 C29 F4 -61.5(5) no
O6 S3 C29 F5 179.3(4) no
O6 S3 C29 F6 59.2(5) no
Cu1 N1 C9 C8 -7.2(7) no
Cu1 N1 C9 C10 174.5(3) no
Cu1 N1 C13 C12 -174.6(4) no
C9 N1 C13 C12 0.0(8) no
C13 N1 C9 C8 178.5(4) no
C13 N1 C9 C10 0.3(8) no
Cu1 N2 C3 C2 73.5(5) no
Cu1 N2 C4 C5 -11.9(6) no
Cu1 N2 C7 C8 -49.8(5) no
C3 N2 C4 C5 112.5(5) no
C4 N2 C3 C2 -53.3(7) no
C3 N2 C7 C8 -167.6(4) no
C7 N2 C3 C2 -169.4(5) no
C4 N2 C7 C8 74.7(5) no
C7 N2 C4 C5 -133.1(5) no
S1 C1 C2 C3 56.2(6) no
C1 C2 C3 N2 -63.3(7) no
N2 C4 C5 C6 -65.3(6) no
C4 C5 C6 S1 64.2(6) no
N2 C7 C8 C9 85.8(6) no
C7 C8 C9 N1 -49.3(7) no
C7 C8 C9 C10 128.9(6) no
N1 C9 C10 C11 -0.6(8) no
C8 C9 C10 C11 -178.7(5) no
C9 C10 C11 C12 0.6(8) no
C10 C11 C12 C13 -0.3(8) no
C11 C12 C13 N1 0.0(9) no
